data_2208063
loop_
_publ_author_name
'Lin, Zhi-Dong'
'Lin, Zhi-Dong'
'Liu, Li-Ming'
'Huang, Ya-Min'

_publ_section_title (<i>E</i>,<i>E</i>)-<i>N</i>^1^,<i>N</i>^6^-Bis[4-(dimethylamino)benzylidene]hexane-1,6-diamine
_journal_coeditor_code FL6212
_journal_issue 2
_journal_name_full 'Acta Crystallographica Section E'
_journal_page_first o833
_journal_page_last o835
_journal_paper_doi 10.1107/S1600536806002911
_journal_volume 62
_journal_year 2006
_chemical_formula_iupac 'C24 H34 N4'
_chemical_formula_moiety 'C24 H34 N4'
_chemical_formula_sum 'C24 H34 N4'
_chemical_formula_weight 378.55
_chemical_name_systematic
;
(E,E)-N^1^,N^6^-Bis[4-(dimethylamino)benzylidene]hexane-1,6-diamine
;
_space_group_IT_number 14
_symmetry_cell_setting monoclinic
_symmetry_space_group_name_Hall '-P 2yn'
_symmetry_space_group_name_H-M 'P 1 21/n 1'
_atom_sites_solution_hydrogens geom
_atom_sites_solution_primary direct
_atom_sites_solution_secondary difmap
_audit_creation_method SHELXL-97
_cell_angle_alpha 90.00
_cell_angle_beta 93.212(5)
_cell_angle_gamma 90.00
_cell_formula_units_Z 2
_cell_length_a 6.1695(15)
_cell_length_b 6.6209(16)
_cell_length_c 27.417(6)
_cell_measurement_reflns_used 2600
_cell_measurement_temperature 292(2)
_cell_measurement_theta_max 26.64
_cell_measurement_theta_min 2.31
_cell_volume 1118.2(5)
_computing_cell_refinement SMART
_computing_data_collection 'SMART (Siemens, 1996)'
_computing_data_reduction 'SAINT (Siemens, 1996)'
_computing_molecular_graphics 'SHELXTL (Sheldrick, 1997b)'
_computing_publication_material SHELXTL
_computing_structure_refinement 'SHELXL97 (Sheldrick, 1997a)'
_computing_structure_solution 'SHELXS97 (Sheldrick, 1997a)'
_diffrn_ambient_temperature 292(2)
_diffrn_measured_fraction_theta_full 0.954
_diffrn_measured_fraction_theta_max 0.964
_diffrn_measurement_device_type 'Bruker SMART CCD area-detector'
_diffrn_measurement_method '\f and \w'
_diffrn_radiation_monochromator graphite
_diffrn_radiation_source 'fine-focus sealed tube'
_diffrn_radiation_type MoK\a
_diffrn_radiation_wavelength 0.71073
_diffrn_reflns_av_R_equivalents 0.0701
_diffrn_reflns_av_sigmaI/netI 0.0602
_diffrn_reflns_limit_h_max 6
_diffrn_reflns_limit_h_min -7
_diffrn_reflns_limit_k_max 7
_diffrn_reflns_limit_k_min -7
_diffrn_reflns_limit_l_max 32
_diffrn_reflns_limit_l_min -32
_diffrn_reflns_number 7590
_diffrn_reflns_theta_full 25.00
_diffrn_reflns_theta_max 25.00
_diffrn_reflns_theta_min 2.98
_diffrn_standards_decay_% 0
_diffrn_standards_number 0
_exptl_absorpt_coefficient_mu 0.067
_exptl_absorpt_correction_T_max 0.996
_exptl_absorpt_correction_T_min 0.992
_exptl_absorpt_correction_type multi-scan
_exptl_absorpt_process_details '(SADABS; Sheldrick, 1996)'
_exptl_crystal_colour yellow
_exptl_crystal_density_diffrn 1.124
_exptl_crystal_density_method 'not measured'
_exptl_crystal_description block
_exptl_crystal_F_000 412
_exptl_crystal_size_max 0.20
_exptl_crystal_size_mid 0.10
_exptl_crystal_size_min 0.06
_refine_diff_density_max 0.174
_refine_diff_density_min -0.117
_refine_ls_extinction_method none
_refine_ls_goodness_of_fit_ref 0.993
_refine_ls_hydrogen_treatment constr
_refine_ls_matrix_type full
_refine_ls_number_parameters 129
_refine_ls_number_reflns 1976
_refine_ls_number_restraints 0
_refine_ls_restrained_S_all 0.993
_refine_ls_R_factor_all 0.1122
_refine_ls_R_factor_gt 0.0619
_refine_ls_shift/su_max 0.003
_refine_ls_shift/su_mean 0.002
_refine_ls_structure_factor_coef Fsqd
_refine_ls_weighting_details 'calc w=1/[\s^2^(Fo^2^)+(0.079P)^2^] where P=(Fo^2^+2Fc^2^)/3'
_refine_ls_weighting_scheme calc
_refine_ls_wR_factor_gt 0.1484
_refine_ls_wR_factor_ref 0.1670
_reflns_number_gt 949
_reflns_number_total 1976
_reflns_threshold_expression I>2\s(I)
_cod_data_source_file fl6212.cif
_cod_data_source_block I
_cod_depositor_comments
;
The following automatic conversions were performed:
'_geom_bond_publ_flag' value 'Y' changed to 'y' according to
'/home/saulius/struct/CIF-dictionaries/cif_core.dic' dictionary named
'cif_core.dic' version 2.4.1 from 2010-06-29.

Automatic conversion script
Id: cif_fix_enum 1527 2010-12-29 10:47:43Z saulius 

The following automatic conversions were performed:

'_geom_bond_publ_flag' value 'Y' changed to 'y' according to
/home/saulius/struct/CIF-dictionaries/cif_core.dic dictionary named
'cif_core.dic' version 2.4.1 from 2010-06-29.

Automatic conversion script
Id: cif_fix_values 1715 2011-07-08 13:25:40Z adriana 
;
_cod_original_sg_symbol_H-M 'P 21/n'
_cod_database_code 2208063

loop_
_symmetry_equiv_pos_as_xyz
'x, y, z'
'-x+1/2, y+1/2, -z+1/2'
'-x, -y, -z'
'x-1/2, -y-1/2, z-1/2'

loop_
_atom_site_label
_atom_site_fract_x
_atom_site_fract_y
_atom_site_fract_z
_atom_site_U_iso_or_equiv
_atom_site_adp_type
_atom_site_calc_flag
_atom_site_refinement_flags
_atom_site_occupancy
_atom_site_type_symbol
C1 0.1211(5) 1.3337(4) 0.19274(11) 0.0825(9) Uani d . 1 C
H1A 0.0808 1.3485 0.1586 0.124 Uiso calc R 1 H
H1B 0.1346 1.4647 0.2076 0.124 Uiso calc R 1 H
H1C 0.0116 1.2577 0.2082 0.124 Uiso calc R 1 H
C2 0.4997(5) 1.3292(4) 0.22591(11) 0.0844(9) Uani d . 1 C
H2A 0.5590 1.2404 0.2509 0.127 Uiso calc R 1 H
H2B 0.4451 1.4490 0.2407 0.127 Uiso calc R 1 H
H2C 0.6112 1.3653 0.2044 0.127 Uiso calc R 1 H
C3 0.3636(4) 1.0561(4) 0.17279(9) 0.0579(7) Uani d . 1 C
C4 0.2001(4) 0.9644(4) 0.14285(9) 0.0658(8) Uani d . 1 C
H4 0.0617 1.0204 0.1407 0.079 Uiso calc R 1 H
C5 0.5681(4) 0.9619(4) 0.17524(9) 0.0629(7) Uani d . 1 C
H5 0.6803 1.0165 0.1951 0.076 Uiso calc R 1 H
C6 0.2412(5) 0.7941(4) 0.11681(9) 0.0668(8) Uani d . 1 C
H6 0.1288 0.7368 0.0975 0.080 Uiso calc R 1 H
C7 0.6045(4) 0.7914(4) 0.14894(9) 0.0627(7) Uani d . 1 C
H7 0.7413 0.7322 0.1517 0.075 Uiso calc R 1 H
C8 0.4451(5) 0.7027(4) 0.11813(9) 0.0592(7) Uani d . 1 C
C9 0.4815(5) 0.5247(4) 0.08944(10) 0.0678(8) Uani d . 1 C
H9 0.3665 0.4788 0.0690 0.081 Uiso calc R 1 H
C10 0.6622(5) 0.2450(4) 0.05980(11) 0.0809(9) Uani d . 1 C
H10A 0.5458 0.2513 0.0346 0.097 Uiso calc R 1 H
H10B 0.6371 0.1279 0.0800 0.097 Uiso calc R 1 H
C11 0.8737(5) 0.2195(3) 0.03630(9) 0.0700(8) Uani d . 1 C
H11A 0.9914 0.2312 0.0611 0.084 Uiso calc R 1 H
H11B 0.8897 0.3274 0.0128 0.084 Uiso calc R 1 H
C12 0.8914(4) 0.0183(4) 0.01053(10) 0.0702(8) Uani d . 1 C
H12A 0.8643 -0.0889 0.0335 0.084 Uiso calc R 1 H
H12B 0.7793 0.0111 -0.0157 0.084 Uiso calc R 1 H
N1 0.3260(4) 1.2289(3) 0.19851(8) 0.0745(7) Uani d . 1 N
N2 0.6564(4) 0.4262(3) 0.08979(8) 0.0753(7) Uani d . 1 N

loop_
_atom_site_aniso_label
_atom_site_aniso_U_11
_atom_site_aniso_U_22
_atom_site_aniso_U_33
_atom_site_aniso_U_12
_atom_site_aniso_U_13
_atom_site_aniso_U_23
C1 0.080(2) 0.0704(17) 0.098(2) 0.0117(16) 0.0184(19) -0.0032(16)
C2 0.077(2) 0.0774(18) 0.100(2) -0.0108(16) 0.0126(19) -0.0229(17)
C3 0.0544(18) 0.0632(16) 0.0567(15) -0.0047(14) 0.0086(13) 0.0029(13)
C4 0.0513(18) 0.0729(18) 0.0728(17) 0.0039(14) 0.0000(14) 0.0012(15)
C5 0.0513(18) 0.0673(17) 0.0695(17) -0.0024(14) -0.0035(13) -0.0026(14)
C6 0.059(2) 0.0740(18) 0.0662(16) -0.0067(15) -0.0080(14) -0.0015(15)
C7 0.0497(18) 0.0635(16) 0.0744(17) -0.0025(13) 0.0003(14) 0.0008(14)
C8 0.0576(19) 0.0589(15) 0.0610(15) -0.0040(14) 0.0041(14) 0.0032(13)
C9 0.067(2) 0.0677(18) 0.0684(18) -0.0108(15) 0.0019(15) -0.0082(14)
C10 0.084(2) 0.0689(18) 0.091(2) -0.0069(16) 0.0161(18) -0.0173(16)
C11 0.081(2) 0.0606(16) 0.0684(16) -0.0055(14) 0.0060(16) -0.0117(14)
C12 0.077(2) 0.0640(16) 0.0691(17) -0.0007(15) -0.0003(15) -0.0087(13)
N1 0.0610(17) 0.0747(15) 0.0881(16) 0.0007(13) 0.0086(13) -0.0193(13)
N2 0.0805(19) 0.0692(14) 0.0765(16) -0.0018(13) 0.0065(14) -0.0178(12)

loop_
_atom_type_symbol
_atom_type_description
_atom_type_scat_dispersion_real
_atom_type_scat_dispersion_imag
_atom_type_scat_source
C C 0.0033 0.0016 'International Tables Vol C Tables 4.2.6.8 and 6.1.1.4'
H H 0.0000 0.0000 'International Tables Vol C Tables 4.2.6.8 and 6.1.1.4'
N N 0.0061 0.0033 'International Tables Vol C Tables 4.2.6.8 and 6.1.1.4'

loop_
_geom_angle_atom_site_label_1
_geom_angle_atom_site_label_2
_geom_angle_atom_site_label_3
_geom_angle_site_symmetry_1
_geom_angle
_geom_angle_publ_flag
N1 C1 H1A . 109.5 ?
N1 C1 H1B . 109.5 ?
H1A C1 H1B . 109.5 ?
N1 C1 H1C . 109.5 ?
H1A C1 H1C . 109.5 ?
H1B C1 H1C . 109.5 ?
N1 C2 H2A . 109.5 ?
N1 C2 H2B . 109.5 ?
H2A C2 H2B . 109.5 ?
N1 C2 H2C . 109.5 ?
H2A C2 H2C . 109.5 ?
H2B C2 H2C . 109.5 ?
N1 C3 C4 . 121.7(3) y
N1 C3 C5 . 121.5(2) y
C4 C3 C5 . 116.7(2) y
C6 C4 C3 . 121.0(3) ?
C6 C4 H4 . 119.5 ?
C3 C4 H4 . 119.5 ?
C7 C5 C3 . 121.0(3) ?
C7 C5 H5 . 119.5 ?
C3 C5 H5 . 119.5 ?
C4 C6 C8 . 122.5(3) ?
C4 C6 H6 . 118.7 ?
C8 C6 H6 . 118.7 ?
C5 C7 C8 . 122.6(3) ?
C5 C7 H7 . 118.7 ?
C8 C7 H7 . 118.7 ?
C7 C8 C6 . 116.0(2) y
C7 C8 C9 . 123.4(3) y
C6 C8 C9 . 120.5(3) y
N2 C9 C8 . 125.3(3) y
N2 C9 H9 . 117.3 ?
C8 C9 H9 . 117.3 ?
N2 C10 C11 . 112.7(2) ?
N2 C10 H10A . 109.1 ?
C11 C10 H10A . 109.1 ?
N2 C10 H10B . 109.1 ?
C11 C10 H10B . 109.1 ?
H10A C10 H10B . 107.8 ?
C10 C11 C12 . 112.8(2) ?
C10 C11 H11A . 109.0 ?
C12 C11 H11A . 109.0 ?
C10 C11 H11B . 109.0 ?
C12 C11 H11B . 109.0 ?
H11A C11 H11B . 107.8 ?
C12 C12 C11 3_755 114.1(3) ?
C12 C12 H12A 3_755 108.7 ?
C11 C12 H12A . 108.7 ?
C12 C12 H12B 3_755 108.7 ?
C11 C12 H12B . 108.7 ?
H12A C12 H12B . 107.6 ?
C3 N1 C2 . 120.8(2) y
C3 N1 C1 . 121.2(2) y
C2 N1 C1 . 117.3(2) y
C9 N2 C10 . 118.0(3) y

loop_
_geom_bond_atom_site_label_1
_geom_bond_atom_site_label_2
_geom_bond_site_symmetry_2
_geom_bond_distance
_geom_bond_publ_flag
C1 N1 . 1.443(3) y
C1 H1A . 0.9600 ?
C1 H1B . 0.9600 ?
C1 H1C . 0.9600 ?
C2 N1 . 1.436(3) y
C2 H2A . 0.9600 ?
C2 H2B . 0.9600 ?
C2 H2C . 0.9600 ?
C3 N1 . 1.371(3) y
C3 C4 . 1.403(3) ?
C3 C5 . 1.405(3) ?
C4 C6 . 1.366(3) ?
C4 H4 . 0.9300 ?
C5 C7 . 1.365(3) ?
C5 H5 . 0.9300 ?
C6 C8 . 1.395(4) ?
C6 H6 . 0.9300 ?
C7 C8 . 1.390(3) ?
C7 H7 . 0.9300 ?
C8 C9 . 1.441(3) y
C9 N2 . 1.261(3) y
C9 H9 . 0.9300 ?
C10 N2 . 1.456(3) y
C10 C11 . 1.496(4) ?
C10 H10A . 0.9700 ?
C10 H10B . 0.9700 ?
C11 C12 . 1.515(3) ?
C11 H11A . 0.9700 ?
C11 H11B . 0.9700 ?
C12 C12 3_755 1.508(5) ?
C12 H12A . 0.9700 ?
C12 H12B . 0.9700 ?

loop_
_geom_torsion_atom_site_label_1
_geom_torsion_atom_site_label_2
_geom_torsion_atom_site_label_3
_geom_torsion_atom_site_label_4
_geom_torsion_site_symmetry_4
_geom_torsion
_geom_torsion_publ_flag
N1 C3 C4 C6 . 178.9(2) ?
C5 C3 C4 C6 . -1.3(4) ?
N1 C3 C5 C7 . -179.1(2) ?
C4 C3 C5 C7 . 1.1(4) ?
C3 C4 C6 C8 . -0.3(4) ?
C3 C5 C7 C8 . 0.7(4) ?
C5 C7 C8 C6 . -2.3(4) ?
C5 C7 C8 C9 . 178.9(2) ?
C4 C6 C8 C7 . 2.1(4) ?
C4 C6 C8 C9 . -179.1(2) ?
C7 C8 C9 N2 . 2.1(4) y
C6 C8 C9 N2 . -176.6(3) y
N2 C10 C11 C12 . 172.5(2) y
C10 C11 C12 C12 3_755 -176.0(3) ?
C4 C3 N1 C2 . -175.1(2) ?
C5 C3 N1 C2 . 5.1(4) ?
C4 C3 N1 C1 . -5.3(4) y
C5 C3 N1 C1 . 174.9(2) y
C8 C9 N2 C10 . 177.7(2) y
C11 C10 N2 C9 . 141.8(3) y
